data_1550609
loop_
_publ_author_name
'Sharma, Mahendra Kumar'
'Sinhababu, Soumen'
'Mahawar, Pritam'
'Mukherjee, Goutam'
'Pandey, Bhawana'
'Rajaraman, Gopalan'
'Selvarajan, Nagendran'

_publ_section_title
;
 Donor-Acceptor-Stabilized Germanium Analogues of Acid Chloride, Ester,
 and Acyl Pyrrole Compounds: Synthesis and Reactivity
;
_journal_name_full 'Chemical Science'
_journal_paper_doi 10.1039/C8SC05380D
_journal_year 2019
_chemical_formula_moiety 'C44 H62 Ge2 N6 O2'
_chemical_formula_sum 'C44 H62 Ge2 N6 O2'
_chemical_formula_weight 852.22
_chemical_name_systematic
; 
 ? 
;
_space_group_IT_number 2
_symmetry_cell_setting triclinic
_symmetry_space_group_name_Hall '-P 1'
_symmetry_space_group_name_H-M 'P -1'
_atom_sites_solution_hydrogens geom
_atom_sites_solution_primary direct
_atom_sites_solution_secondary difmap
_audit_creation_method SHELXL-97
_audit_update_record
;
2018-06-22 deposited with the CCDC.    2019-02-18 downloaded from the CCDC.
;
_cell_angle_alpha 69.9910(10)
_cell_angle_beta 89.472(2)
_cell_angle_gamma 71.2250(10)
_cell_formula_units_Z 2
_cell_length_a 12.9207(10)
_cell_length_b 12.9316(11)
_cell_length_c 14.5928(12)
_cell_measurement_reflns_used 6685
_cell_measurement_temperature 293(2)
_cell_measurement_theta_max 24.99
_cell_measurement_theta_min 2.742
_cell_volume 2155.2(3)
_computing_cell_refinement 'Bruker SMART'
_computing_data_collection 'Bruker SMART'
_computing_data_reduction 'Bruker SAINT'
_computing_molecular_graphics 'Bruker SHELXTL'
_computing_publication_material 'Bruker SHELXTL'
_computing_structure_refinement 'SHELXL-97 (Sheldrick, 1997)'
_computing_structure_solution 'SHELXS-97 (Sheldrick, 1990)'
_diffrn_ambient_temperature 293(2)
_diffrn_measured_fraction_theta_full 0.985
_diffrn_measured_fraction_theta_max 0.985
_diffrn_measurement_device_type 'CCD area detector'
_diffrn_measurement_method 'phi and omega scans'
_diffrn_radiation_monochromator graphite
_diffrn_radiation_source 'fine-focus sealed tube'
_diffrn_radiation_type MoK\a
_diffrn_radiation_wavelength 0.71073
_diffrn_reflns_av_R_equivalents 0.0165
_diffrn_reflns_av_sigmaI/netI 0.0327
_diffrn_reflns_limit_h_max 10
_diffrn_reflns_limit_h_min -15
_diffrn_reflns_limit_k_max 15
_diffrn_reflns_limit_k_min -15
_diffrn_reflns_limit_l_max 17
_diffrn_reflns_limit_l_min -17
_diffrn_reflns_number 11344
_diffrn_reflns_theta_full 25.00
_diffrn_reflns_theta_max 25.00
_diffrn_reflns_theta_min 1.49
_exptl_absorpt_coefficient_mu 1.437
_exptl_absorpt_correction_T_max 0.796
_exptl_absorpt_correction_T_min 0.651
_exptl_absorpt_correction_type multi-scan
_exptl_absorpt_process_details '(SADABS; Bruker, 2000)'
_exptl_crystal_colour yellow
_exptl_crystal_density_diffrn 1.313
_exptl_crystal_density_method 'not measured'
_exptl_crystal_description block
_exptl_crystal_F_000 1140
_exptl_crystal_size_max 0.350
_exptl_crystal_size_mid 0.255
_exptl_crystal_size_min 0.159
_refine_diff_density_max 0.425
_refine_diff_density_min -0.327
_refine_diff_density_rms 0.073
_refine_ls_extinction_method none
_refine_ls_goodness_of_fit_ref 1.110
_refine_ls_hydrogen_treatment mixed
_refine_ls_matrix_type full
_refine_ls_number_parameters 497
_refine_ls_number_reflns 7473
_refine_ls_number_restraints 0
_refine_ls_restrained_S_all 1.110
_refine_ls_R_factor_all 0.0349
_refine_ls_R_factor_gt 0.0289
_refine_ls_shift/su_max 0.001
_refine_ls_shift/su_mean 0.000
_refine_ls_structure_factor_coef Fsqd
_refine_ls_weighting_details 'calc w=1/[\s^2^(Fo^2^)+(0.0557P)^2^+0.3026P] where P=(Fo^2^+2Fc^2^)/3'
_refine_ls_weighting_scheme calc
_refine_ls_wR_factor_gt 0.0807
_refine_ls_wR_factor_ref 0.0943
_reflns_number_gt 6499
_reflns_number_total 7473
_reflns_threshold_expression >2sigma(I)
_cod_data_source_file c8sc05380d2.cif
_cod_data_source_block Compound_9__sharma5m
_cod_original_sg_symbol_Hall 'P -1'
_cod_database_code 1550609

loop_
_symmetry_equiv_pos_as_xyz
'x, y, z'
'-x, -y, -z'

loop_
_atom_site_label
_atom_site_type_symbol
_atom_site_fract_x
_atom_site_fract_y
_atom_site_fract_z
_atom_site_U_iso_or_equiv
_atom_site_adp_type
_atom_site_occupancy
_atom_site_symmetry_multiplicity
_atom_site_calc_flag
_atom_site_refinement_flags
Ge1 Ge 0.524789(18) 0.575349(19) 0.419806(16) 0.03063(9) Uani 1 1 d .
Ge2 Ge 0.061182(18) 0.437105(19) 0.088696(16) 0.03101(9) Uani 1 1 d .
O1 O 0.43992(13) 0.58324(13) 0.51750(11) 0.0363(4) Uani 1 1 d .
O2 O -0.02038(14) 0.41360(13) 0.00363(11) 0.0373(4) Uani 1 1 d .
N1 N 0.45070(15) 0.74453(16) 0.34668(13) 0.0305(4) Uani 1 1 d .
N4 N 0.01780(15) 0.49086(16) 0.19514(13) 0.0336(4) Uani 1 1 d .
N2 N 0.49188(15) 0.57340(16) 0.29212(13) 0.0325(4) Uani 1 1 d .
N5 N 0.06373(15) 0.28868(16) 0.19179(14) 0.0349(4) Uani 1 1 d .
N6 N 0.21100(16) 0.38933(18) 0.07605(14) 0.0417(5) Uani 1 1 d .
N3 N 0.66179(16) 0.58836(17) 0.44272(14) 0.0377(4) Uani 1 1 d .
C7 C 0.44850(18) 0.67763(19) 0.21866(16) 0.0323(5) Uani 1 1 d .
C8 C 0.44130(19) 0.82564(19) 0.39815(17) 0.0349(5) Uani 1 1 d .
H8A H 0.4825 0.8764 0.3665 0.042 Uiso 1 1 calc R
H8B H 0.4766 0.7805 0.4647 0.042 Uiso 1 1 calc R
C1 C 0.42818(18) 0.7775(2) 0.25137(16) 0.0335(5) Uani 1 1 d .
C40 C 0.3773(2) 0.2049(2) 0.31598(18) 0.0431(6) Uani 1 1 d .
H40 H 0.3747 0.1985 0.3813 0.052 Uiso 1 1 calc R
C39 C 0.29409(19) 0.2902(2) 0.24582(17) 0.0382(5) Uani 1 1 d .
H39 H 0.2365 0.3410 0.2647 0.046 Uiso 1 1 calc R
C6 C 0.4257(2) 0.6868(2) 0.12199(17) 0.0403(6) Uani 1 1 d .
H6 H 0.4425 0.6153 0.1135 0.048 Uiso 1 1 calc R
C5 C 0.3822(2) 0.7840(3) 0.03624(19) 0.0532(7) Uani 1 1 d .
H5 H 0.3705 0.7670 -0.0190 0.064 Uiso 1 1 calc R
C43 C 0.3841(2) 0.2243(2) 0.12278(19) 0.0421(6) Uani 1 1 d .
H43 H 0.3878 0.2297 0.0577 0.051 Uiso 1 1 calc R
C9 C 0.5171(2) 0.4641(2) 0.27309(17) 0.0357(5) Uani 1 1 d .
H9A H 0.4553 0.4694 0.2323 0.043 Uiso 1 1 calc R
H9B H 0.5257 0.4003 0.3349 0.043 Uiso 1 1 calc R
C27 C 0.0257(3) 0.1770(3) 0.4556(2) 0.0585(8) Uani 1 1 d .
H27 H 0.0394 0.0999 0.4967 0.070 Uiso 1 1 calc R
C11 C 0.6214(2) 0.4358(2) 0.22229(18) 0.0392(5) Uani 1 1 d .
H11 H 0.6216 0.5086 0.1715 0.047 Uiso 1 1 calc R
C2 C 0.3939(2) 0.8967(2) 0.18888(18) 0.0445(6) Uani 1 1 d .
H2 H 0.3928 0.9483 0.2206 0.053 Uiso 1 1 calc R
C38 C 0.29461(18) 0.3018(2) 0.14723(17) 0.0350(5) Uani 1 1 d .
C29 C 0.04172(18) 0.2920(2) 0.27853(16) 0.0358(5) Uani 1 1 d .
C16 C 0.69301(18) 0.6817(2) 0.38369(17) 0.0367(5) Uani 1 1 d .
C30 C -0.00914(19) 0.6140(2) 0.18369(18) 0.0383(5) Uani 1 1 d .
H30A H -0.0753 0.6372 0.2144 0.046 Uiso 1 1 calc R
H30B H -0.0251 0.6612 0.1143 0.046 Uiso 1 1 calc R
C10 C 0.3255(2) 0.9027(2) 0.40362(18) 0.0422(6) Uani 1 1 d .
H10 H 0.3039 0.9729 0.3440 0.051 Uiso 1 1 calc R
C23 C 0.01176(17) 0.4112(2) 0.28120(16) 0.0353(5) Uani 1 1 d .
C17 C 0.68204(19) 0.7123(2) 0.28132(18) 0.0405(6) Uani 1 1 d .
H17 H 0.6585 0.6670 0.2543 0.049 Uiso 1 1 calc R
C31 C 0.0943(2) 0.1831(2) 0.16678(19) 0.0449(6) Uani 1 1 d .
H31A H 0.1351 0.1168 0.2242 0.054 Uiso 1 1 calc R
H31B H 0.1433 0.1907 0.1160 0.054 Uiso 1 1 calc R
C28 C 0.0511(2) 0.1908(2) 0.36146(18) 0.0486(6) Uani 1 1 d .
H28 H 0.0795 0.1210 0.3501 0.058 Uiso 1 1 calc R
C24 C -0.0224(2) 0.4424(3) 0.36247(19) 0.0474(6) Uani 1 1 d .
H24 H -0.0383 0.5213 0.3519 0.057 Uiso 1 1 calc R
C22 C 0.7069(2) 0.5370(3) 0.54662(19) 0.0527(7) Uani 1 1 d .
H22A H 0.7834 0.5286 0.5517 0.079 Uiso 1 1 calc R
H22B H 0.6989 0.4616 0.5758 0.079 Uiso 1 1 calc R
H22C H 0.6678 0.5873 0.5803 0.079 Uiso 1 1 calc R
C32 C 0.0815(2) 0.6401(2) 0.2278(2) 0.0466(6) Uani 1 1 d .
H32 H 0.1048 0.5840 0.2952 0.056 Uiso 1 1 calc R
C26 C -0.0163(3) 0.2583(3) 0.4987(2) 0.0658(9) Uani 1 1 d .
H26 H -0.0326 0.2309 0.5629 0.079 Uiso 1 1 calc R
C25 C -0.0364(2) 0.3752(3) 0.4566(2) 0.0610(8) Uani 1 1 d .
H25 H -0.0641 0.4175 0.4970 0.073 Uiso 1 1 calc R
C20 C 0.7576(2) 0.8440(3) 0.3575(2) 0.0591(8) Uani 1 1 d .
H20 H 0.7848 0.8877 0.3836 0.071 Uiso 1 1 calc R
C13 C 0.2407(2) 0.8433(3) 0.4103(2) 0.0552(7) Uani 1 1 d .
H13A H 0.2640 0.7703 0.4647 0.083 Uiso 1 1 calc R
H13B H 0.2330 0.8292 0.3507 0.083 Uiso 1 1 calc R
H13C H 0.1713 0.8928 0.4197 0.083 Uiso 1 1 calc R
C21 C 0.7344(2) 0.7493(2) 0.4202(2) 0.0483(6) Uani 1 1 d .
H21 H 0.7464 0.7298 0.4877 0.058 Uiso 1 1 calc R
C42 C 0.4668(2) 0.1400(2) 0.1937(2) 0.0475(6) Uani 1 1 d .
H42 H 0.5254 0.0896 0.1756 0.057 Uiso 1 1 calc R
C18 C 0.7053(2) 0.8076(2) 0.2203(2) 0.0513(7) Uani 1 1 d .
H18 H 0.6963 0.8264 0.1527 0.062 Uiso 1 1 calc R
C41 C 0.4644(2) 0.1291(2) 0.2901(2) 0.0466(6) Uani 1 1 d .
H41 H 0.5204 0.0716 0.3375 0.056 Uiso 1 1 calc R
C15 C 0.7251(2) 0.3882(3) 0.2932(2) 0.0544(7) Uani 1 1 d .
H15A H 0.7233 0.4421 0.3255 0.082 Uiso 1 1 calc R
H15B H 0.7883 0.3784 0.2577 0.082 Uiso 1 1 calc R
H15C H 0.7293 0.3140 0.3413 0.082 Uiso 1 1 calc R
C19 C 0.7417(2) 0.8757(3) 0.2576(2) 0.0577(8) Uani 1 1 d .
H19 H 0.7552 0.9416 0.2161 0.069 Uiso 1 1 calc R
C14 C 0.6198(3) 0.3510(3) 0.1722(3) 0.0665(9) Uani 1 1 d .
H14A H 0.6176 0.2794 0.2204 0.100 Uiso 1 1 calc R
H14B H 0.6849 0.3349 0.1398 0.100 Uiso 1 1 calc R
H14C H 0.5559 0.3849 0.1248 0.100 Uiso 1 1 calc R
C33 C -0.0009(3) 0.1571(2) 0.1316(2) 0.0615(8) Uani 1 1 d .
H33 H -0.0502 0.2302 0.0833 0.074 Uiso 1 1 calc R
C35 C 0.0369(3) 0.7618(3) 0.2315(3) 0.0755(10) Uani 1 1 d .
H35A H 0.0947 0.7787 0.2580 0.113 Uiso 1 1 calc R
H35B H -0.0217 0.7662 0.2725 0.113 Uiso 1 1 calc R
H35C H 0.0095 0.8177 0.1664 0.113 Uiso 1 1 calc R
C34 C 0.1803(3) 0.6275(3) 0.1716(3) 0.0667(9) Uani 1 1 d .
H34A H 0.2054 0.5512 0.1672 0.100 Uiso 1 1 calc R
H34B H 0.2380 0.6374 0.2051 0.100 Uiso 1 1 calc R
H34C H 0.1606 0.6859 0.1068 0.100 Uiso 1 1 calc R
C3 C 0.3619(3) 0.9495(2) 0.0896(2) 0.0619(8) Uani 1 1 d .
H3 H 0.3426 1.0305 0.0651 0.074 Uiso 1 1 calc R
C12 C 0.3294(3) 0.9404(3) 0.4912(2) 0.0583(7) Uani 1 1 d .
H12A H 0.2608 0.9996 0.4894 0.087 Uiso 1 1 calc R
H12B H 0.3882 0.9713 0.4886 0.087 Uiso 1 1 calc R
H12C H 0.3418 0.8742 0.5509 0.087 Uiso 1 1 calc R
C44 C 0.2385(2) 0.4221(3) -0.0248(2) 0.0711(10) Uani 1 1 d .
H44A H 0.3112 0.4267 -0.0256 0.107 Uiso 1 1 calc R
H44B H 0.1865 0.4968 -0.0639 0.107 Uiso 1 1 calc R
H44C H 0.2358 0.3643 -0.0511 0.107 Uiso 1 1 calc R
C4 C 0.3542(3) 0.9004(3) 0.0208(2) 0.0691(9) Uani 1 1 d .
H4 H 0.3271 0.9521 -0.0430 0.083 Uiso 1 1 calc R
C37 C -0.0681(3) 0.1121(3) 0.2110(3) 0.0781(10) Uani 1 1 d .
H37A H -0.1283 0.1008 0.1825 0.117 Uiso 1 1 calc R
H37B H -0.0962 0.1680 0.2426 0.117 Uiso 1 1 calc R
H37C H -0.0224 0.0390 0.2585 0.117 Uiso 1 1 calc R
C36 C 0.0427(4) 0.0711(3) 0.0791(3) 0.0954(13) Uani 1 1 d .
H36A H 0.0807 0.1033 0.0259 0.143 Uiso 1 1 calc R
H36B H -0.0176 0.0567 0.0539 0.143 Uiso 1 1 calc R
H36C H 0.0925 -0.0011 0.1244 0.143 Uiso 1 1 calc R

loop_
_atom_site_aniso_label
_atom_site_aniso_U_11
_atom_site_aniso_U_22
_atom_site_aniso_U_33
_atom_site_aniso_U_23
_atom_site_aniso_U_13
_atom_site_aniso_U_12
Ge1 0.03387(15) 0.03006(14) 0.02292(14) -0.00755(10) 0.00586(10) -0.00650(10)
Ge2 0.03197(14) 0.03252(14) 0.02368(14) -0.00785(10) 0.00185(10) -0.00701(10)
O1 0.0442(9) 0.0304(8) 0.0273(8) -0.0086(7) 0.0121(7) -0.0057(7)
O2 0.0461(10) 0.0325(8) 0.0276(8) -0.0055(7) -0.0048(7) -0.0113(7)
N1 0.0318(10) 0.0304(9) 0.0265(10) -0.0096(8) 0.0031(8) -0.0076(8)
N4 0.0315(10) 0.0376(10) 0.0296(10) -0.0140(8) 0.0023(8) -0.0072(8)
N2 0.0374(10) 0.0346(10) 0.0263(10) -0.0114(8) 0.0079(8) -0.0129(8)
N5 0.0369(11) 0.0330(10) 0.0291(10) -0.0074(8) -0.0002(8) -0.0084(8)
N6 0.0338(11) 0.0516(12) 0.0261(10) -0.0045(9) 0.0062(8) -0.0072(9)
N3 0.0337(10) 0.0453(11) 0.0286(10) -0.0100(9) 0.0011(8) -0.0095(9)
C7 0.0333(12) 0.0370(12) 0.0256(11) -0.0079(9) 0.0049(9) -0.0143(10)
C8 0.0389(13) 0.0333(12) 0.0293(12) -0.0113(10) -0.0010(10) -0.0082(10)
C1 0.0313(12) 0.0375(12) 0.0270(12) -0.0080(10) 0.0041(9) -0.0096(10)
C40 0.0432(14) 0.0473(14) 0.0353(13) -0.0097(11) -0.0024(11) -0.0162(12)
C39 0.0348(13) 0.0410(13) 0.0367(13) -0.0140(11) 0.0041(10) -0.0102(10)
C6 0.0460(14) 0.0459(14) 0.0294(12) -0.0141(11) 0.0069(10) -0.0155(11)
C5 0.0688(19) 0.0594(18) 0.0273(13) -0.0151(12) -0.0004(12) -0.0170(15)
C43 0.0381(13) 0.0484(14) 0.0419(14) -0.0201(12) 0.0092(11) -0.0134(11)
C9 0.0425(13) 0.0372(12) 0.0338(12) -0.0160(10) 0.0103(10) -0.0185(11)
C27 0.0621(18) 0.074(2) 0.0332(15) -0.0023(14) 0.0077(13) -0.0332(16)
C11 0.0447(14) 0.0429(13) 0.0377(13) -0.0201(11) 0.0157(11) -0.0190(11)
C2 0.0615(17) 0.0357(13) 0.0307(13) -0.0084(10) 0.0060(11) -0.0129(12)
C38 0.0314(12) 0.0391(13) 0.0340(12) -0.0106(10) 0.0060(10) -0.0138(10)
C29 0.0291(12) 0.0473(14) 0.0274(12) -0.0090(10) 0.0040(9) -0.0131(10)
C16 0.0250(11) 0.0431(13) 0.0386(13) -0.0159(11) 0.0036(9) -0.0059(10)
C30 0.0360(13) 0.0402(13) 0.0375(13) -0.0185(11) -0.0006(10) -0.0065(10)
C10 0.0435(14) 0.0380(13) 0.0383(14) -0.0126(11) 0.0007(11) -0.0058(11)
C23 0.0234(11) 0.0529(14) 0.0303(12) -0.0160(11) 0.0042(9) -0.0127(10)
C17 0.0361(13) 0.0478(14) 0.0382(14) -0.0162(11) 0.0049(10) -0.0144(11)
C31 0.0554(16) 0.0331(13) 0.0386(14) -0.0097(11) 0.0047(12) -0.0085(11)
C28 0.0506(15) 0.0526(16) 0.0347(14) -0.0053(12) 0.0033(11) -0.0182(13)
C24 0.0442(15) 0.0672(18) 0.0413(15) -0.0269(13) 0.0126(12) -0.0245(13)
C22 0.0461(15) 0.0654(18) 0.0337(14) -0.0077(13) -0.0063(11) -0.0127(13)
C32 0.0468(15) 0.0538(16) 0.0401(14) -0.0149(12) -0.0025(11) -0.0200(12)
C26 0.069(2) 0.108(3) 0.0320(15) -0.0177(17) 0.0178(14) -0.053(2)
C25 0.0579(18) 0.107(3) 0.0418(16) -0.0400(18) 0.0245(14) -0.0450(18)
C20 0.0456(16) 0.0567(17) 0.084(2) -0.0304(17) 0.0023(15) -0.0229(14)
C13 0.0447(15) 0.0578(17) 0.0664(19) -0.0279(15) 0.0152(14) -0.0156(13)
C21 0.0379(14) 0.0641(17) 0.0490(16) -0.0286(14) 0.0021(12) -0.0158(13)
C42 0.0352(13) 0.0427(14) 0.0595(18) -0.0186(13) 0.0065(12) -0.0063(11)
C18 0.0428(15) 0.0580(17) 0.0436(15) -0.0043(13) 0.0020(12) -0.0196(13)
C41 0.0398(14) 0.0386(14) 0.0509(16) -0.0063(12) -0.0077(12) -0.0099(11)
C15 0.0451(15) 0.0613(18) 0.0599(18) -0.0309(15) 0.0098(13) -0.0121(13)
C19 0.0482(16) 0.0528(17) 0.066(2) -0.0070(15) 0.0003(14) -0.0244(14)
C14 0.065(2) 0.082(2) 0.081(2) -0.059(2) 0.0239(17) -0.0304(17)
C33 0.083(2) 0.0390(15) 0.0605(19) -0.0140(14) -0.0085(16) -0.0224(15)
C35 0.078(2) 0.088(2) 0.091(3) -0.061(2) 0.0077(19) -0.036(2)
C34 0.0516(18) 0.072(2) 0.089(2) -0.0344(18) 0.0139(16) -0.0308(16)
C3 0.094(2) 0.0391(15) 0.0333(15) -0.0006(12) 0.0003(14) -0.0105(15)
C12 0.0620(18) 0.0594(18) 0.0507(17) -0.0297(14) 0.0057(14) -0.0065(14)
C44 0.0490(17) 0.098(3) 0.0338(15) -0.0012(15) 0.0137(13) -0.0076(16)
C4 0.103(3) 0.0532(18) 0.0250(14) -0.0006(12) -0.0068(15) -0.0066(17)
C37 0.074(2) 0.070(2) 0.098(3) -0.030(2) 0.003(2) -0.0334(18)
C36 0.150(4) 0.078(3) 0.086(3) -0.047(2) 0.019(3) -0.056(3)

loop_
_atom_type_symbol
_atom_type_description
_atom_type_scat_dispersion_real
_atom_type_scat_dispersion_imag
_atom_type_scat_source
C C 0.0033 0.0016 'International Tables Vol C Tables 4.2.6.8 and 6.1.1.4'
H H 0.0000 0.0000 'International Tables Vol C Tables 4.2.6.8 and 6.1.1.4'
N N 0.0061 0.0033 'International Tables Vol C Tables 4.2.6.8 and 6.1.1.4'
O O 0.0106 0.0060 'International Tables Vol C Tables 4.2.6.8 and 6.1.1.4'
Ge Ge 0.1547 1.8001 'International Tables Vol C Tables 4.2.6.8 and 6.1.1.4'

loop_
_geom_angle_atom_site_label_1
_geom_angle_atom_site_label_2
_geom_angle_atom_site_label_3
_geom_angle
_geom_angle_site_symmetry_1
_geom_angle_site_symmetry_3
O1 Ge1 O1 83.72(7) . 2_666
O1 Ge1 N3 113.28(8) . .
O1 Ge1 N3 99.05(8) 2_666 .
O1 Ge1 N2 130.71(8) . .
O1 Ge1 N2 94.57(7) 2_666 .
N3 Ge1 N2 115.59(8) . .
O1 Ge1 N1 90.38(7) . .
O1 Ge1 N1 165.99(7) 2_666 .
N3 Ge1 N1 94.95(8) . .
N2 Ge1 N1 79.66(7) . .
O1 Ge1 Ge1 42.36(5) . 2_666
O1 Ge1 Ge1 41.36(5) 2_666 2_666
N3 Ge1 Ge1 111.67(6) . 2_666
N2 Ge1 Ge1 119.18(6) . 2_666
N1 Ge1 Ge1 131.46(5) . 2_666
O2 Ge2 O2 83.46(7) . 2_565
O2 Ge2 N6 113.64(9) . .
O2 Ge2 N6 98.67(8) 2_565 .
O2 Ge2 N4 129.51(8) . .
O2 Ge2 N4 93.51(7) 2_565 .
N6 Ge2 N4 116.62(9) . .
O2 Ge2 N5 90.43(7) . .
O2 Ge2 N5 165.10(8) 2_565 .
N6 Ge2 N5 96.23(8) . .
N4 Ge2 N5 79.89(8) . .
O2 Ge2 Ge2 42.37(5) . 2_565
O2 Ge2 Ge2 41.09(5) 2_565 2_565
N6 Ge2 Ge2 111.56(6) . 2_565
N4 Ge2 Ge2 117.55(6) . 2_565
N5 Ge2 Ge2 131.34(6) . 2_565
Ge1 O1 Ge1 96.28(7) . 2_666
Ge2 O2 Ge2 96.54(7) . 2_565
C1 N1 C8 123.78(19) . .
C1 N1 Ge1 116.99(15) . .
C8 N1 Ge1 118.39(14) . .
C23 N4 C30 120.80(19) . .
C23 N4 Ge2 117.44(15) . .
C30 N4 Ge2 121.75(15) . .
C7 N2 C9 120.56(19) . .
C7 N2 Ge1 117.19(15) . .
C9 N2 Ge1 122.19(15) . .
C29 N5 C31 124.9(2) . .
C29 N5 Ge2 116.99(16) . .
C31 N5 Ge2 118.11(15) . .
C38 N6 C44 116.1(2) . .
C38 N6 Ge2 126.47(15) . .
C44 N6 Ge2 114.99(17) . .
C16 N3 C22 116.3(2) . .
C16 N3 Ge1 122.63(15) . .
C22 N3 Ge1 113.95(16) . .
N2 C7 C6 122.1(2) . .
N2 C7 C1 113.03(19) . .
C6 C7 C1 124.8(2) . .
N1 C8 C10 117.13(19) . .
N1 C8 H8A 108.0 . .
C10 C8 H8A 108.0 . .
N1 C8 H8B 108.0 . .
C10 C8 H8B 108.0 . .
H8A C8 H8B 107.3 . .
N1 C1 C2 122.2(2) . .
N1 C1 C7 112.39(19) . .
C2 C1 C7 125.3(2) . .
C41 C40 C39 120.7(2) . .
C41 C40 H40 119.7 . .
C39 C40 H40 119.7 . .
C40 C39 C38 121.3(2) . .
C40 C39 H39 119.4 . .
C38 C39 H39 119.4 . .
C5 C6 C7 131.4(2) . .
C5 C6 H6 114.3 . .
C7 C6 H6 114.3 . .
C4 C5 C6 130.0(3) . .
C4 C5 H5 115.0 . .
C6 C5 H5 115.0 . .
C42 C43 C38 121.0(2) . .
C42 C43 H43 119.5 . .
C38 C43 H43 119.5 . .
N2 C9 C11 113.57(18) . .
N2 C9 H9A 108.9 . .
C11 C9 H9A 108.9 . .
N2 C9 H9B 108.9 . .
C11 C9 H9B 108.9 . .
H9A C9 H9B 107.7 . .
C26 C27 C28 130.5(3) . .
C26 C27 H27 114.7 . .
C28 C27 H27 114.7 . .
C14 C11 C15 110.9(2) . .
C14 C11 C9 110.2(2) . .
C15 C11 C9 111.9(2) . .
C14 C11 H11 107.9 . .
C15 C11 H11 107.9 . .
C9 C11 H11 107.9 . .
C3 C2 C1 131.3(3) . .
C3 C2 H2 114.4 . .
C1 C2 H2 114.4 . .
C39 C38 N6 121.2(2) . .
C39 C38 C43 116.9(2) . .
N6 C38 C43 121.8(2) . .
N5 C29 C28 123.1(2) . .
N5 C29 C23 112.6(2) . .
C28 C29 C23 124.2(2) . .
C21 C16 N3 123.9(2) . .
C21 C16 C17 116.7(2) . .
N3 C16 C17 119.4(2) . .
N4 C30 C32 114.13(19) . .
N4 C30 H30A 108.7 . .
C32 C30 H30A 108.7 . .
N4 C30 H30B 108.7 . .
C32 C30 H30B 108.7 . .
H30A C30 H30B 107.6 . .
C13 C10 C12 110.9(2) . .
C13 C10 C8 113.2(2) . .
C12 C10 C8 108.2(2) . .
C13 C10 H10 108.1 . .
C12 C10 H10 108.1 . .
C8 C10 H10 108.1 . .
N4 C23 C24 121.7(2) . .
N4 C23 C29 112.96(19) . .
C24 C23 C29 125.3(2) . .
C18 C17 C16 121.3(2) . .
C18 C17 H17 119.3 . .
C16 C17 H17 119.3 . .
N5 C31 C33 115.2(2) . .
N5 C31 H31A 108.5 . .
C33 C31 H31A 108.5 . .
N5 C31 H31B 108.5 . .
C33 C31 H31B 108.5 . .
H31A C31 H31B 107.5 . .
C27 C28 C29 131.7(3) . .
C27 C28 H28 114.1 . .
C29 C28 H28 114.1 . .
C25 C24 C23 131.0(3) . .
C25 C24 H24 114.5 . .
C23 C24 H24 114.5 . .
N3 C22 H22A 109.5 . .
N3 C22 H22B 109.5 . .
H22A C22 H22B 109.5 . .
N3 C22 H22C 109.5 . .
H22A C22 H22C 109.5 . .
H22B C22 H22C 109.5 . .
C34 C32 C35 110.5(2) . .
C34 C32 C30 112.1(2) . .
C35 C32 C30 109.6(2) . .
C34 C32 H32 108.2 . .
C35 C32 H32 108.2 . .
C30 C32 H32 108.2 . .
C25 C26 C27 126.2(3) . .
C25 C26 H26 116.9 . .
C27 C26 H26 116.9 . .
C26 C25 C24 130.6(3) . .
C26 C25 H25 114.7 . .
C24 C25 H25 114.7 . .
C19 C20 C21 121.7(3) . .
C19 C20 H20 119.1 . .
C21 C20 H20 119.1 . .
C10 C13 H13A 109.5 . .
C10 C13 H13B 109.5 . .
H13A C13 H13B 109.5 . .
C10 C13 H13C 109.5 . .
H13A C13 H13C 109.5 . .
H13B C13 H13C 109.5 . .
C20 C21 C16 120.8(3) . .
C20 C21 H21 119.6 . .
C16 C21 H21 119.6 . .
C41 C42 C43 121.3(2) . .
C41 C42 H42 119.4 . .
C43 C42 H42 119.4 . .
C17 C18 C19 121.0(3) . .
C17 C18 H18 119.5 . .
C19 C18 H18 119.5 . .
C42 C41 C40 118.8(2) . .
C42 C41 H41 120.6 . .
C40 C41 H41 120.6 . .
C11 C15 H15A 109.5 . .
C11 C15 H15B 109.5 . .
H15A C15 H15B 109.5 . .
C11 C15 H15C 109.5 . .
H15A C15 H15C 109.5 . .
H15B C15 H15C 109.5 . .
C20 C19 C18 118.4(3) . .
C20 C19 H19 120.8 . .
C18 C19 H19 120.8 . .
C11 C14 H14A 109.5 . .
C11 C14 H14B 109.5 . .
H14A C14 H14B 109.5 . .
C11 C14 H14C 109.5 . .
H14A C14 H14C 109.5 . .
H14B C14 H14C 109.5 . .
C37 C33 C31 114.6(3) . .
C37 C33 C36 110.4(3) . .
C31 C33 C36 108.9(3) . .
C37 C33 H33 107.6 . .
C31 C33 H33 107.6 . .
C36 C33 H33 107.6 . .
C32 C35 H35A 109.5 . .
C32 C35 H35B 109.5 . .
H35A C35 H35B 109.5 . .
C32 C35 H35C 109.5 . .
H35A C35 H35C 109.5 . .
H35B C35 H35C 109.5 . .
C32 C34 H34A 109.5 . .
C32 C34 H34B 109.5 . .
H34A C34 H34B 109.5 . .
C32 C34 H34C 109.5 . .
H34A C34 H34C 109.5 . .
H34B C34 H34C 109.5 . .
C2 C3 C4 129.8(3) . .
C2 C3 H3 115.1 . .
C4 C3 H3 115.1 . .
C10 C12 H12A 109.5 . .
C10 C12 H12B 109.5 . .
H12A C12 H12B 109.5 . .
C10 C12 H12C 109.5 . .
H12A C12 H12C 109.5 . .
H12B C12 H12C 109.5 . .
N6 C44 H44A 109.5 . .
N6 C44 H44B 109.5 . .
H44A C44 H44B 109.5 . .
N6 C44 H44C 109.5 . .
H44A C44 H44C 109.5 . .
H44B C44 H44C 109.5 . .
C5 C4 C3 126.9(3) . .
C5 C4 H4 116.5 . .
C3 C4 H4 116.5 . .
C33 C37 H37A 109.5 . .
C33 C37 H37B 109.5 . .
H37A C37 H37B 109.5 . .
C33 C37 H37C 109.5 . .
H37A C37 H37C 109.5 . .
H37B C37 H37C 109.5 . .
C33 C36 H36A 109.5 . .
C33 C36 H36B 109.5 . .
H36A C36 H36B 109.5 . .
C33 C36 H36C 109.5 . .
H36A C36 H36C 109.5 . .
H36B C36 H36C 109.5 . .

loop_
_geom_bond_atom_site_label_1
_geom_bond_atom_site_label_2
_geom_bond_distance
_geom_bond_site_symmetry_2
Ge1 O1 1.8011(15) .
Ge1 O1 1.8365(15) 2_666
Ge1 N3 1.8747(19) .
Ge1 N2 1.9253(18) .
Ge1 N1 1.9785(18) .
Ge1 Ge1 2.7093(5) 2_666
Ge2 O2 1.7979(16) .
Ge2 O2 1.8435(15) 2_565
Ge2 N6 1.8613(19) .
Ge2 N4 1.9189(18) .
Ge2 N5 1.9831(18) .
Ge2 Ge2 2.7176(5) 2_565
O1 Ge1 1.8365(15) 2_666
O2 Ge2 1.8435(15) 2_565
N1 C1 1.312(3) .
N1 C8 1.461(3) .
N4 C23 1.345(3) .
N4 C30 1.465(3) .
N2 C7 1.348(3) .
N2 C9 1.467(3) .
N5 C29 1.307(3) .
N5 C31 1.464(3) .
N6 C38 1.399(3) .
N6 C44 1.460(3) .
N3 C16 1.399(3) .
N3 C22 1.469(3) .
C7 C6 1.401(3) .
C7 C1 1.472(3) .
C8 C10 1.527(3) .
C8 H8A 0.9700 .
C8 H8B 0.9700 .
C1 C2 1.418(3) .
C40 C41 1.380(4) .
C40 C39 1.380(3) .
C40 H40 0.9300 .
C39 C38 1.395(3) .
C39 H39 0.9300 .
C6 C5 1.395(3) .
C6 H6 0.9300 .
C5 C4 1.366(4) .
C5 H5 0.9300 .
C43 C42 1.378(4) .
C43 C38 1.400(3) .
C43 H43 0.9300 .
C9 C11 1.533(3) .
C9 H9A 0.9700 .
C9 H9B 0.9700 .
C27 C26 1.369(5) .
C27 C28 1.374(4) .
C27 H27 0.9300 .
C11 C14 1.516(3) .
C11 C15 1.518(4) .
C11 H11 0.9800 .
C2 C3 1.374(4) .
C2 H2 0.9300 .
C29 C28 1.417(3) .
C29 C23 1.477(3) .
C16 C21 1.399(4) .
C16 C17 1.404(3) .
C30 C32 1.522(3) .
C30 H30A 0.9700 .
C30 H30B 0.9700 .
C10 C13 1.512(4) .
C10 C12 1.523(4) .
C10 H10 0.9800 .
C23 C24 1.403(3) .
C17 C18 1.373(4) .
C17 H17 0.9300 .
C31 C33 1.513(4) .
C31 H31A 0.9700 .
C31 H31B 0.9700 .
C28 H28 0.9300 .
C24 C25 1.398(4) .
C24 H24 0.9300 .
C22 H22A 0.9600 .
C22 H22B 0.9600 .
C22 H22C 0.9600 .
C32 C34 1.505(4) .
C32 C35 1.512(4) .
C32 H32 0.9800 .
C26 C25 1.358(5) .
C26 H26 0.9300 .
C25 H25 0.9300 .
C20 C19 1.370(4) .
C20 C21 1.376(4) .
C20 H20 0.9300 .
C13 H13A 0.9600 .
C13 H13B 0.9600 .
C13 H13C 0.9600 .
C21 H21 0.9300 .
C42 C41 1.366(4) .
C42 H42 0.9300 .
C18 C19 1.376(4) .
C18 H18 0.9300 .
C41 H41 0.9300 .
C15 H15A 0.9600 .
C15 H15B 0.9600 .
C15 H15C 0.9600 .
C19 H19 0.9300 .
C14 H14A 0.9600 .
C14 H14B 0.9600 .
C14 H14C 0.9600 .
C33 C37 1.510(5) .
C33 C36 1.521(4) .
C33 H33 0.9800 .
C35 H35A 0.9600 .
C35 H35B 0.9600 .
C35 H35C 0.9600 .
C34 H34A 0.9600 .
C34 H34B 0.9600 .
C34 H34C 0.9600 .
C3 C4 1.378(4) .
C3 H3 0.9300 .
C12 H12A 0.9600 .
C12 H12B 0.9600 .
C12 H12C 0.9600 .
C44 H44A 0.9600 .
C44 H44B 0.9600 .
C44 H44C 0.9600 .
C4 H4 0.9300 .
C37 H37A 0.9600 .
C37 H37B 0.9600 .
C37 H37C 0.9600 .
C36 H36A 0.9600 .
C36 H36B 0.9600 .
C36 H36C 0.9600 .

loop_
_geom_torsion_atom_site_label_1
_geom_torsion_atom_site_label_2
_geom_torsion_atom_site_label_3
_geom_torsion_atom_site_label_4
_geom_torsion
_geom_torsion_site_symmetry_1
_geom_torsion_site_symmetry_4
O1 Ge1 O1 Ge1 0.0 2_666 2_666
N3 Ge1 O1 Ge1 -97.17(9) . 2_666
N2 Ge1 O1 Ge1 90.63(10) . 2_666
N1 Ge1 O1 Ge1 167.27(8) . 2_666
O2 Ge2 O2 Ge2 0.0 2_565 2_565
N6 Ge2 O2 Ge2 -96.63(9) . 2_565
N4 Ge2 O2 Ge2 89.16(10) . 2_565
N5 Ge2 O2 Ge2 166.38(8) . 2_565
O1 Ge1 N1 C1 -139.57(17) . .
O1 Ge1 N1 C1 -74.8(3) 2_666 .
N3 Ge1 N1 C1 107.01(17) . .
N2 Ge1 N1 C1 -8.13(16) . .
Ge1 Ge1 N1 C1 -128.15(14) 2_666 .
O1 Ge1 N1 C8 50.46(16) . .
O1 Ge1 N1 C8 115.3(3) 2_666 .
N3 Ge1 N1 C8 -62.96(17) . .
N2 Ge1 N1 C8 -178.10(17) . .
Ge1 Ge1 N1 C8 61.88(18) 2_666 .
O2 Ge2 N4 C23 83.09(18) . .
O2 Ge2 N4 C23 167.52(16) 2_565 .
N6 Ge2 N4 C23 -90.97(17) . .
N5 Ge2 N4 C23 0.98(16) . .
Ge2 Ge2 N4 C23 132.56(14) 2_565 .
O2 Ge2 N4 C30 -96.21(18) . .
O2 Ge2 N4 C30 -11.79(17) 2_565 .
N6 Ge2 N4 C30 89.73(18) . .
N5 Ge2 N4 C30 -178.33(17) . .
Ge2 Ge2 N4 C30 -46.74(18) 2_565 .
O1 Ge1 N2 C7 87.31(18) . .
O1 Ge1 N2 C7 172.95(16) 2_666 .
N3 Ge1 N2 C7 -84.74(17) . .
N1 Ge1 N2 C7 5.83(16) . .
Ge1 Ge1 N2 C7 137.82(14) 2_666 .
O1 Ge1 N2 C9 -95.49(17) . .
O1 Ge1 N2 C9 -9.85(17) 2_666 .
N3 Ge1 N2 C9 92.46(17) . .
N1 Ge1 N2 C9 -176.97(17) . .
Ge1 Ge1 N2 C9 -44.98(18) 2_666 .
O2 Ge2 N5 C29 -132.79(17) . .
O2 Ge2 N5 C29 -67.3(3) 2_565 .
N6 Ge2 N5 C29 113.38(18) . .
N4 Ge2 N5 C29 -2.62(17) . .
Ge2 Ge2 N5 C29 -120.58(15) 2_565 .
O2 Ge2 N5 C31 49.69(18) . .
O2 Ge2 N5 C31 115.2(3) 2_565 .
N6 Ge2 N5 C31 -64.14(18) . .
N4 Ge2 N5 C31 179.86(18) . .
Ge2 Ge2 N5 C31 61.90(19) 2_565 .
O2 Ge2 N6 C38 -117.5(2) . .
O2 Ge2 N6 C38 155.9(2) 2_565 .
N4 Ge2 N6 C38 57.5(2) . .
N5 Ge2 N6 C38 -24.3(2) . .
Ge2 Ge2 N6 C38 -163.55(18) 2_565 .
O2 Ge2 N6 C44 43.8(2) . .
O2 Ge2 N6 C44 -42.8(2) 2_565 .
N4 Ge2 N6 C44 -141.2(2) . .
N5 Ge2 N6 C44 137.0(2) . .
Ge2 Ge2 N6 C44 -2.3(2) 2_565 .
O1 Ge1 N3 C16 -115.85(17) . .
O1 Ge1 N3 C16 157.14(17) 2_666 .
N2 Ge1 N3 C16 57.6(2) . .
N1 Ge1 N3 C16 -23.29(19) . .
Ge1 Ge1 N3 C16 -161.85(16) 2_666 .
O1 Ge1 N3 C22 33.4(2) . .
O1 Ge1 N3 C22 -53.62(18) 2_666 .
N2 Ge1 N3 C22 -153.15(17) . .
N1 Ge1 N3 C22 125.95(18) . .
Ge1 Ge1 N3 C22 -12.60(19) 2_666 .
C9 N2 C7 C6 0.0(3) . .
Ge1 N2 C7 C6 177.23(17) . .
C9 N2 C7 C1 179.73(18) . .
Ge1 N2 C7 C1 -3.0(2) . .
C1 N1 C8 C10 69.7(3) . .
Ge1 N1 C8 C10 -121.10(18) . .
C8 N1 C1 C2 1.0(3) . .
Ge1 N1 C1 C2 -168.34(18) . .
C8 N1 C1 C7 177.95(19) . .
Ge1 N1 C1 C7 8.6(2) . .
N2 C7 C1 N1 -3.6(3) . .
C6 C7 C1 N1 176.1(2) . .
N2 C7 C1 C2 173.2(2) . .
C6 C7 C1 C2 -7.1(4) . .
C41 C40 C39 C38 0.7(4) . .
N2 C7 C6 C5 -179.6(3) . .
C1 C7 C6 C5 0.7(4) . .
C7 C6 C5 C4 3.9(5) . .
C7 N2 C9 C11 75.8(3) . .
Ge1 N2 C9 C11 -101.3(2) . .
N2 C9 C11 C14 -159.2(2) . .
N2 C9 C11 C15 76.9(3) . .
N1 C1 C2 C3 -176.6(3) . .
C7 C1 C2 C3 6.9(5) . .
C40 C39 C38 N6 -179.1(2) . .
C40 C39 C38 C43 -1.0(4) . .
C44 N6 C38 C39 157.8(3) . .
Ge2 N6 C38 C39 -41.1(3) . .
C44 N6 C38 C43 -20.2(4) . .
Ge2 N6 C38 C43 140.9(2) . .
C42 C43 C38 C39 0.6(4) . .
C42 C43 C38 N6 178.7(2) . .
C31 N5 C29 C28 3.7(4) . .
Ge2 N5 C29 C28 -173.59(18) . .
C31 N5 C29 C23 -179.1(2) . .
Ge2 N5 C29 C23 3.6(2) . .
C22 N3 C16 C21 -19.7(3) . .
Ge1 N3 C16 C21 128.9(2) . .
C22 N3 C16 C17 160.9(2) . .
Ge1 N3 C16 C17 -50.5(3) . .
C23 N4 C30 C32 78.1(3) . .
Ge2 N4 C30 C32 -102.6(2) . .
N1 C8 C10 C13 33.5(3) . .
N1 C8 C10 C12 156.9(2) . .
C30 N4 C23 C24 1.3(3) . .
Ge2 N4 C23 C24 -178.05(18) . .
C30 N4 C23 C29 179.89(19) . .
Ge2 N4 C23 C29 0.6(2) . .
N5 C29 C23 N4 -2.7(3) . .
C28 C29 C23 N4 174.4(2) . .
N5 C29 C23 C24 175.9(2) . .
C28 C29 C23 C24 -7.0(4) . .
C21 C16 C17 C18 -3.4(4) . .
N3 C16 C17 C18 176.0(2) . .
C29 N5 C31 C33 89.5(3) . .
Ge2 N5 C31 C33 -93.2(2) . .
C26 C27 C28 C29 -0.5(6) . .
N5 C29 C28 C27 -175.4(3) . .
C23 C29 C28 C27 7.8(4) . .
N4 C23 C24 C25 178.6(3) . .
C29 C23 C24 C25 0.1(4) . .
N4 C30 C32 C34 69.0(3) . .
N4 C30 C32 C35 -167.9(2) . .
C28 C27 C26 C25 -4.6(6) . .
C27 C26 C25 C24 1.0(6) . .
C23 C24 C25 C26 3.4(5) . .
C19 C20 C21 C16 -0.3(4) . .
N3 C16 C21 C20 -176.3(2) . .
C17 C16 C21 C20 3.1(4) . .
C38 C43 C42 C41 0.1(4) . .
C16 C17 C18 C19 0.9(4) . .
C43 C42 C41 C40 -0.4(4) . .
C39 C40 C41 C42 0.1(4) . .
C21 C20 C19 C18 -2.3(4) . .
C17 C18 C19 C20 2.0(4) . .
N5 C31 C33 C37 -73.4(3) . .
N5 C31 C33 C36 162.4(2) . .
C1 C2 C3 C4 -0.2(6) . .
C6 C5 C4 C3 -0.8(6) . .
C2 C3 C4 C5 -3.2(6) . .
